data_7127579
loop_
_publ_author_name
'Liu, Yu-Hua'
'Peng, Hang'
'Liao, Wei-Qiang'

_publ_section_title
;
 A lead-free bismuth iodide organic-inorganic ferroelectric semiconductor.
;
_journal_issue 5
_journal_name_full 'Chemical communications (Cambridge, England)'
_journal_page_first 647
_journal_page_last 650
_journal_paper_doi 10.1039/d0cc07443h
_journal_volume 57
_journal_year 2021
_chemical_formula_moiety '3(Bi I5), 3(C4 H14 N2)'
_chemical_formula_sum 'C12 H42 Bi3 I15 N6'
_chemical_formula_weight 2800.96
_space_group_crystal_system monoclinic
_space_group_IT_number 11
_space_group_name_Hall '-P 2yb'
_space_group_name_H-M_alt 'P 1 21/m 1'
_atom_sites_solution_hydrogens difmap
_audit_creation_method SHELXL-2014/7
_audit_update_record
;
2020-10-09 deposited with the CCDC.	2020-12-11 downloaded from the CCDC.
;
_cell_angle_alpha 90
_cell_angle_beta 100.185(10)
_cell_angle_gamma 90
_cell_formula_units_Z 2
_cell_length_a 11.180(5)
_cell_length_b 8.575(4)
_cell_length_c 27.548(13)
_cell_measurement_reflns_used 7319
_cell_measurement_temperature 383(2)
_cell_measurement_theta_max 27.4739
_cell_measurement_theta_min 1.5021
_cell_volume 2599(2)
_computing_cell_refinement 'CrystalClear (Rigaku Inc., 2008)'
_computing_data_collection 'CrystalClear (Rigaku Inc., 2008)'
_computing_data_reduction 'CrystalClear (Rigaku Inc., 2008)'
_computing_structure_refinement 'SHELXL-2014/7 (Sheldrick, 2014)'
_computing_structure_solution 'SHELXL-2014/7 (Sheldrick, 2014)'
_diffrn_ambient_temperature 383(2)
_diffrn_measured_fraction_theta_full 0.994
_diffrn_measured_fraction_theta_max 0.994
_diffrn_measurement_device_type 'Saturn724+ (2x2 bin mode)'
_diffrn_measurement_method CCD_Profile_fitting
_diffrn_radiation_type MoK\a
_diffrn_radiation_wavelength 0.71073
_diffrn_reflns_av_R_equivalents 0.0862
_diffrn_reflns_av_unetI/netI 0.0780
_diffrn_reflns_Laue_measured_fraction_full 0.994
_diffrn_reflns_Laue_measured_fraction_max 0.994
_diffrn_reflns_limit_h_max 11
_diffrn_reflns_limit_h_min -13
_diffrn_reflns_limit_k_max 10
_diffrn_reflns_limit_k_min -10
_diffrn_reflns_limit_l_max 32
_diffrn_reflns_limit_l_min -32
_diffrn_reflns_number 16086
_diffrn_reflns_point_group_measured_fraction_full 0.994
_diffrn_reflns_point_group_measured_fraction_max 0.994
_diffrn_reflns_theta_full 24.999
_diffrn_reflns_theta_max 24.999
_diffrn_reflns_theta_min 1.870
_diffrn_source 'Sealed Tube'
_exptl_absorpt_coefficient_mu 19.056
_exptl_absorpt_correction_T_max 0.004
_exptl_absorpt_correction_T_min 0.003
_exptl_absorpt_correction_type multi-scan
_exptl_crystal_colour 'Dark red'
_exptl_crystal_density_diffrn 3.579
_exptl_crystal_description Block
_exptl_crystal_F_000 2400
_exptl_crystal_size_max 0.310
_exptl_crystal_size_mid 0.310
_exptl_crystal_size_min 0.300
_refine_diff_density_max 1.190
_refine_diff_density_min -1.368
_refine_diff_density_rms 0.246
_refine_ls_extinction_coef 0.00216(5)
_refine_ls_extinction_expression Fc^*^=kFc[1+0.001xFc^2^\l^3^/sin(2\q)]^-1/4^
_refine_ls_extinction_method 'SHELXL-2014/7 (Sheldrick 2014'
_refine_ls_goodness_of_fit_ref 1.002
_refine_ls_hydrogen_treatment constr
_refine_ls_matrix_type full
_refine_ls_number_parameters 224
_refine_ls_number_reflns 4891
_refine_ls_number_restraints 142
_refine_ls_restrained_S_all 0.988
_refine_ls_R_factor_all 0.0901
_refine_ls_R_factor_gt 0.0725
_refine_ls_shift/su_max 0.086
_refine_ls_shift/su_mean 0.003
_refine_ls_structure_factor_coef Fsqd
_refine_ls_weighting_details 'w=1/[\s^2^(Fo^2^)+(0.0414P)^2^+69.9987P] where P=(Fo^2^+2Fc^2^)/3'
_refine_ls_weighting_scheme calc
_refine_ls_wR_factor_gt 0.1446
_refine_ls_wR_factor_ref 0.1557
_reflns_Friedel_coverage 0.000
_reflns_number_gt 4107
_reflns_number_total 4891
_reflns_threshold_expression 'I > 2\s(I)'
_cod_data_source_file d0cc07443h2.cif
_cod_data_source_block P21m
_cod_depositor_comments
;
The following automatic conversions were performed:

data item '_exptl_absorpt_correction_type' value 'Multi-scan' was
changed to 'multi-scan' in accordance with the
/home/data/users/saulius/crontab/automatic-downloads/rss-feeds/RSC/lib/dictionaries/cif_core.dic
dictionary named 'cif_core.dic' version 2.4.2 last updated on
2011-04-26.

Automatic conversion script
Id: cif_fix_values 7556 2019-12-06 15:28:31Z antanas 

 Adding full bibliography for 7127578--7127579.cif.
;
_cod_original_sg_symbol_H-M 'P 21/m'
_cod_database_code 7127579
_shelx_shelxl_version_number 2014/7
_shelx_space_group_comment
;
The symmetry employed for this shelxl refinement is uniquely defined
by the following loop, which should always be used as a source of
symmetry information in preference to the above space-group names.
They are only intended as comments.
;
_shelx_estimated_absorpt_t_min 0.067
_shelx_estimated_absorpt_t_max 0.069

loop_
_space_group_symop_operation_xyz
'x, y, z'
'-x, y+1/2, -z'
'-x, -y, -z'
'x, -y-1/2, z'

loop_
_atom_site_label
_atom_site_type_symbol
_atom_site_fract_x
_atom_site_fract_y
_atom_site_fract_z
_atom_site_U_iso_or_equiv
_atom_site_adp_type
_atom_site_occupancy
_atom_site_site_symmetry_order
_atom_site_calc_flag
_atom_site_refinement_flags_posn
_atom_site_refinement_flags_adp
_atom_site_refinement_flags_occupancy
_atom_site_disorder_assembly
_atom_site_disorder_group
I8' I 0.3707(2) 0.9787(3) 0.15605(11) 0.0981(5) Uani 0.5 1 d . . P . .
I8 I 0.3431(2) 1.0267(3) 0.16127(11) 0.0981(5) Uani 0.5 1 d . . P . .
Bi1 Bi 0.84725(6) 0.2500 0.55477(3) 0.04853(18) Uani 1 2 d S T P . .
Bi2 Bi 0.13939(6) 0.7500 0.13423(3) 0.0518(2) Uani 1 2 d S T P . .
Bi3 Bi 0.57102(6) 1.2500 0.19817(3) 0.0550(2) Uani 1 2 d S T P . .
C1 C 0.3180(18) 0.2500 0.5676(5) 0.213(4) Uani 1 2 d DS TU P . .
H1D H 0.2686 0.3408 0.5691 0.255 Uiso 1 1 d R U . . .
C2 C 0.406(2) 0.322(2) 0.6027(3) 0.210(3) Uani 0.5 1 d D U P . .
H2D H 0.3869 0.4311 0.6050 0.252 Uiso 0.5 1 d R U P . .
H2E H 0.4843 0.3139 0.5933 0.252 Uiso 0.5 1 d R U P . .
C3 C 0.4123(16) 0.2500 0.6485(5) 0.208(3) Uani 1 2 d DS TU P . .
H3A H 0.3707 0.1589 0.6571 0.249 Uiso 1 1 d R U . . .
C4 C 0.5236(16) 0.2500 0.6810(6) 0.205(3) Uani 1 2 d DS TU P . .
H4A H 0.5708 0.3092 0.6617 0.246 Uiso 0.5 1 d R U P . .
H4B H 0.5535 0.1449 0.6829 0.246 Uiso 0.5 1 d R U P . .
C5 C 0.0831(10) 0.2500 0.2629(3) 0.249(3) Uani 1 2 d DS TU P . .
H5D H 0.0543 0.1444 0.2621 0.299 Uiso 0.5 1 d R U P . .
H5E H 0.1542 0.2500 0.2882 0.299 Uiso 1 2 d R U P . .
C6 C 0.0263(19) 0.336(2) 0.2953(6) 0.249(3) Uani 0.5 1 d D U P . .
H6D H -0.0513 0.3397 0.2739 0.299 Uiso 0.5 1 d R U P . .
H6E H 0.0521 0.4411 0.3026 0.299 Uiso 0.5 1 d R U P . .
C7 C -0.0161(7) 0.2500 0.3312(3) 0.249(3) Uani 1 2 d DS TU P . .
H7A H 0.0520 0.2853 0.3550 0.299 Uiso 0.5 1 d R U P . .
H7B H -0.0010 0.1416 0.3260 0.299 Uiso 0.5 1 d R U P . .
C8 C -0.1002(10) 0.2500 0.3632(5) 0.250(3) Uani 1 2 d DS TU P . .
H8A H -0.0670 0.1921 0.3923 0.300 Uiso 0.5 1 d R U P . .
H8B H -0.1557 0.1792 0.3438 0.300 Uiso 0.5 1 d R U P . .
C9 C 0.7363(13) 0.7500 -0.0234(6) 0.264(6) Uani 1 2 d DS TU P . .
H9A H 0.6981 0.8407 -0.0398 0.317 Uiso 1 1 d R U . . .
C10 C 0.6925(8) 0.7500 0.0205(3) 0.263(5) Uani 1 2 d DS TU P . .
H10A H 0.6887 0.8568 0.0306 0.316 Uiso 0.5 1 d R U P . .
H10B H 0.7650 0.7061 0.0394 0.316 Uiso 0.5 1 d R U P . .
C11 C 0.5935(15) 0.676(3) 0.0346(6) 0.261(5) Uani 0.5 1 d D U P . .
H11A H 0.6182 0.5723 0.0456 0.313 Uiso 0.5 1 d R U P . .
H11B H 0.5304 0.6660 0.0062 0.313 Uiso 0.5 1 d R U P . .
C12 C 0.5506(9) 0.7500 0.0739(3) 0.257(7) Uani 1 2 d DS TU P . .
H12A H 0.4722 0.7057 0.0750 0.309 Uiso 0.5 1 d R U P . .
H12B H 0.5373 0.8569 0.0640 0.309 Uiso 0.5 1 d R U P . .
I1 I 0.64204(16) 0.2500 0.45928(7) 0.0960(6) Uani 1 2 d S T P . .
I2 I 1.0000 0.5000 0.5000 0.1090(6) Uani 1 2 d S . P . .
I3 I 1.05450(14) 0.2500 0.64043(5) 0.0745(5) Uani 1 2 d S T P . .
I4 I 0.71798(10) 0.50269(12) 0.59582(5) 0.0849(3) Uani 1 1 d . . . . .
I5 I 0.12370(17) 0.7500 0.24290(6) 0.0917(6) Uani 1 2 d S T P . .
I6 I -0.03798(10) 1.00400(13) 0.11306(5) 0.0917(4) Uani 1 1 d . . . . .
I7 I 0.18521(19) 0.7500 0.02583(6) 0.0980(6) Uani 1 2 d S T P . .
I9 I 0.63467(14) 1.2500 0.09647(6) 0.0785(5) Uani 1 2 d S T P . .
I10 I 0.73451(11) 0.98689(13) 0.22997(5) 0.0899(4) Uani 1 1 d . . . . .
I11 I 0.4877(2) 1.2500 0.30179(6) 0.1039(6) Uani 1 2 d S T P . .
N1 N 0.341(2) 0.2500 0.5199(3) 0.217(6) Uani 1 2 d DS TU P . .
H1A H 0.2796 0.2500 0.4940 0.325 Uiso 1 2 d R U P . .
H1B H 0.3872 0.3357 0.5188 0.325 Uiso 1 1 d R U . . .
N2 N 0.524(3) 0.311(4) 0.7277(6) 0.205(4) Uani 0.5 1 d D U P . .
H2A H 0.6034 0.3088 0.7414 0.307 Uiso 0.5 1 d R U P . .
H2B H 0.4977 0.4107 0.7261 0.307 Uiso 0.5 1 d R U P . .
H2C H 0.4813 0.2498 0.7463 0.307 Uiso 1 2 d R U P . .
N3 N 0.1538(18) 0.2500 0.2265(7) 0.251(6) Uani 1 2 d DS TU P . .
H3C H 0.1308 0.1877 0.2002 0.377 Uiso 0.5 1 d R U P . .
H3D H 0.1646 0.3477 0.2162 0.377 Uiso 0.5 1 d R U P . .
H3E H 0.2239 0.2145 0.2442 0.377 Uiso 0.5 1 d R U P . .
N4 N -0.1790(8) 0.3505(15) 0.3826(4) 0.252(4) Uani 0.5 1 d D U P . .
H4C H -0.1932 0.3728 0.4130 0.378 Uiso 0.5 1 d R U P . .
H4D H -0.1720 0.4397 0.3662 0.378 Uiso 0.5 1 d R U P . .
H4E H -0.2411 0.2940 0.3663 0.378 Uiso 0.5 1 d R U P . .
N5 N 0.8548(14) 0.7500 -0.0333(11) 0.263(11) Uani 1 2 d DS TU P . .
H5A H 0.8643 0.7500 -0.0650 0.395 Uiso 1 2 d R U P . .
H5B H 0.8900 0.8357 -0.0181 0.395 Uiso 1 1 d R U . . .
N6 N 0.641(2) 0.7500 0.1155(7) 0.241(12) Uani 1 2 d DS TU P . .
H6A H 0.5995 0.8036 0.1352 0.362 Uiso 0.5 1 d R U P . .
H6B H 0.6518 0.6512 0.1264 0.362 Uiso 0.5 1 d R U P . .
H6C H 0.7138 0.7952 0.1160 0.362 Uiso 0.5 1 d R U P . .

loop_
_atom_site_aniso_label
_atom_site_aniso_U_11
_atom_site_aniso_U_22
_atom_site_aniso_U_33
_atom_site_aniso_U_23
_atom_site_aniso_U_13
_atom_site_aniso_U_12
I8' 0.0730(8) 0.0920(10) 0.1292(12) -0.0401(9) 0.0178(8) -0.0456(6)
I8 0.0730(8) 0.0920(10) 0.1292(12) -0.0401(9) 0.0178(8) -0.0456(6)
Bi1 0.0409(3) 0.0448(3) 0.0614(4) 0.000 0.0131(3) 0.000
Bi2 0.0380(3) 0.0524(4) 0.0602(4) 0.000 -0.0043(3) 0.000
Bi3 0.0396(4) 0.0526(4) 0.0681(5) 0.000 -0.0030(3) 0.000
C1 0.136(7) 0.260(7) 0.256(5) 0.000 0.072(5) 0.000
C2 0.130(5) 0.260(6) 0.254(4) 0.002(4) 0.074(4) -0.001(5)
C3 0.127(5) 0.260(5) 0.252(4) 0.000 0.077(4) 0.000
C4 0.126(5) 0.259(6) 0.248(4) 0.000 0.080(4) 0.000
C5 0.250(6) 0.241(7) 0.252(5) 0.000 0.032(4) 0.000
C6 0.249(5) 0.241(5) 0.252(4) 0.000(4) 0.032(3) 0.000(4)
C7 0.249(4) 0.240(5) 0.254(4) 0.000 0.033(3) 0.000
C8 0.251(5) 0.239(5) 0.257(5) 0.000 0.035(4) 0.000
C9 0.211(10) 0.307(14) 0.248(10) 0.000 -0.034(8) 0.000
C10 0.211(9) 0.304(11) 0.248(9) 0.000 -0.031(6) 0.000
C11 0.211(9) 0.294(11) 0.249(8) 0.001(8) -0.032(7) 0.000(9)
C12 0.210(11) 0.284(13) 0.252(10) 0.000 -0.030(8) 0.000
I1 0.0742(10) 0.1153(14) 0.0846(11) 0.000 -0.0238(9) 0.000
I2 0.1133(12) 0.1065(12) 0.1120(12) 0.0404(9) 0.0333(9) -0.0386(9)
I3 0.0604(8) 0.0925(10) 0.0649(8) 0.000 -0.0039(7) 0.000
I4 0.0759(6) 0.0611(6) 0.1222(8) -0.0218(6) 0.0299(6) 0.0140(5)
I5 0.1117(12) 0.1059(13) 0.0622(8) 0.000 0.0281(8) 0.000
I6 0.0733(6) 0.0714(6) 0.1233(9) 0.0056(7) -0.0018(7) 0.0294(5)
I7 0.1243(14) 0.1199(14) 0.0515(8) 0.000 0.0198(9) 0.000
I9 0.0703(9) 0.1007(11) 0.0655(8) 0.000 0.0148(7) 0.000
I10 0.0846(7) 0.0646(6) 0.1135(9) 0.0130(6) -0.0017(7) 0.0265(5)
I11 0.1361(15) 0.1097(14) 0.0732(10) 0.000 0.0386(9) 0.000
N1 0.147(13) 0.261(14) 0.255(5) 0.000 0.073(8) 0.000
N2 0.127(7) 0.258(8) 0.247(5) 0.001(6) 0.082(6) 0.001(7)
N3 0.256(10) 0.249(14) 0.243(8) 0.000 0.031(5) 0.000
N4 0.254(6) 0.239(7) 0.259(7) -0.002(6) 0.035(5) 0.000(5)
N5 0.202(12) 0.31(3) 0.245(19) 0.000 -0.041(11) 0.000
N6 0.19(2) 0.27(3) 0.246(13) 0.000 -0.018(14) 0.000

loop_
_atom_type_symbol
_atom_type_description
_atom_type_scat_dispersion_real
_atom_type_scat_dispersion_imag
_atom_type_scat_source
C C 0.0033 0.0016 'International Tables Vol C Tables 4.2.6.8 and 6.1.1.4'
H H 0.0000 0.0000 'International Tables Vol C Tables 4.2.6.8 and 6.1.1.4'
N N 0.0061 0.0033 'International Tables Vol C Tables 4.2.6.8 and 6.1.1.4'
Bi Bi -4.1077 10.2566 'International Tables Vol C Tables 4.2.6.8 and 6.1.1.4'
I I -0.4742 1.8119 'International Tables Vol C Tables 4.2.6.8 and 6.1.1.4'

loop_
_geom_angle_atom_site_label_1
_geom_angle_atom_site_label_2
_geom_angle_atom_site_label_3
_geom_angle
_geom_angle_site_symmetry_1
_geom_angle_site_symmetry_3
_geom_angle_publ_flag
I8 I8' Bi2 92.0(4) . . ?
I8 I8' Bi3 76.0(4) . . ?
Bi2 I8' Bi3 166.02(10) . . ?
I8' I8 Bi3 94.5(4) . . ?
I8' I8 Bi2 78.4(4) . . ?
Bi3 I8 Bi2 169.91(10) . . ?
I4 Bi1 I4 94.98(6) 4_565 . ?
I4 Bi1 I3 93.51(4) 4_565 . ?
I4 Bi1 I3 93.51(4) . . ?
I4 Bi1 I1 89.22(4) 4_565 . ?
I4 Bi1 I1 89.22(4) . . ?
I3 Bi1 I1 175.96(5) . . ?
I4 Bi1 I2 173.15(3) 4_565 . ?
I4 Bi1 I2 91.53(4) . . ?
I3 Bi1 I2 88.24(4) . . ?
I1 Bi1 I2 88.71(4) . . ?
I4 Bi1 I2 91.53(4) 4_565 2_746 ?
I4 Bi1 I2 173.15(3) . 2_746 ?
I3 Bi1 I2 88.24(4) . 2_746 ?
I1 Bi1 I2 88.71(4) . 2_746 ?
I2 Bi1 I2 81.90(4) . 2_746 ?
I6 Bi2 I6 95.87(6) . 4_575 ?
I6 Bi2 I5 92.36(4) . . ?
I6 Bi2 I5 92.36(4) 4_575 . ?
I6 Bi2 I7 91.68(4) . . ?
I6 Bi2 I7 91.69(4) 4_575 . ?
I5 Bi2 I7 173.96(6) . . ?
I6 Bi2 I8' 169.32(6) . 4_575 ?
I6 Bi2 I8' 94.43(6) 4_575 4_575 ?
I5 Bi2 I8' 90.02(6) . 4_575 ?
I7 Bi2 I8' 85.19(6) . 4_575 ?
I6 Bi2 I8' 94.43(6) . . ?
I6 Bi2 I8' 169.32(6) 4_575 . ?
I5 Bi2 I8' 90.02(6) . . ?
I7 Bi2 I8' 85.19(6) . . ?
I8' Bi2 I8' 75.15(10) 4_575 . ?
I6 Bi2 I8 177.92(6) . 4_575 ?
I6 Bi2 I8 85.75(6) 4_575 4_575 ?
I5 Bi2 I8 86.26(6) . 4_575 ?
I7 Bi2 I8 89.57(6) . 4_575 ?
I8' Bi2 I8 9.62(7) 4_575 4_575 ?
I8' Bi2 I8 84.02(7) . 4_575 ?
I6 Bi2 I8 85.75(6) . . ?
I6 Bi2 I8 177.92(6) 4_575 . ?
I5 Bi2 I8 86.26(6) . . ?
I7 Bi2 I8 89.57(6) . . ?
I8' Bi2 I8 84.02(7) 4_575 . ?
I8' Bi2 I8 9.62(7) . . ?
I8 Bi2 I8 92.61(10) 4_575 . ?
I10 Bi3 I10 100.33(6) 4_585 . ?
I10 Bi3 I9 92.32(4) 4_585 . ?
I10 Bi3 I9 92.32(4) . . ?
I10 Bi3 I11 89.88(4) 4_585 . ?
I10 Bi3 I11 89.87(4) . . ?
I9 Bi3 I11 176.57(5) . . ?
I10 Bi3 I8 166.14(6) 4_585 . ?
I10 Bi3 I8 93.08(6) . . ?
I9 Bi3 I8 90.59(6) . . ?
I11 Bi3 I8 86.66(7) . . ?
I10 Bi3 I8 93.08(6) 4_585 4_585 ?
I10 Bi3 I8 166.14(6) . 4_585 ?
I9 Bi3 I8 90.59(6) . 4_585 ?
I11 Bi3 I8 86.66(7) . 4_585 ?
I8 Bi3 I8 73.34(10) . 4_585 ?
I10 Bi3 I8' 84.90(6) 4_585 4_585 ?
I10 Bi3 I8' 174.57(6) . 4_585 ?
I9 Bi3 I8' 85.99(6) . 4_585 ?
I11 Bi3 I8' 91.58(6) . 4_585 ?
I8 Bi3 I8' 81.79(7) . 4_585 ?
I8 Bi3 I8' 9.56(7) 4_585 4_585 ?
I10 Bi3 I8' 174.57(6) 4_585 . ?
I10 Bi3 I8' 84.90(6) . . ?
I9 Bi3 I8' 85.99(6) . . ?
I11 Bi3 I8' 91.58(6) . . ?
I8 Bi3 I8' 9.56(7) . . ?
I8 Bi3 I8' 81.79(7) 4_585 . ?
I8' Bi3 I8' 89.83(10) 4_585 . ?
N1 C1 C2 115.5(14) . 4_565 ?
N1 C1 C2 115.5(14) . . ?
C2 C1 C2 52.8(18) 4_565 . ?
N1 C1 H1D 104.3 . . ?
C2 C1 H1D 132.1 4_565 . ?
C2 C1 H1D 87.1 . . ?
C2 C2 C3 63.6(8) 4_565 . ?
C2 C2 C1 63.6(9) 4_565 . ?
C3 C2 C1 110.2(15) . . ?
C2 C2 H2D 166.0 4_565 . ?
C3 C2 H2D 110.4 . . ?
C1 C2 H2D 109.9 . . ?
C2 C2 H2E 85.6 4_565 . ?
C3 C2 H2E 107.9 . . ?
C1 C2 H2E 110.0 . . ?
H2D C2 H2E 108.4 . . ?
C2 C3 C2 52.8(17) 4_565 . ?
C2 C3 C4 118.5(16) 4_565 . ?
C2 C3 C4 118.4(16) . . ?
C2 C3 H3A 84.9 4_565 . ?
C2 C3 H3A 129.4 . . ?
C4 C3 H3A 104.9 . . ?
N2 C4 N2 45(3) 4_565 . ?
N2 C4 C3 116.8(18) 4_565 . ?
N2 C4 C3 116.8(18) . . ?
N2 C4 H4A 143.4 4_565 . ?
N2 C4 H4A 113.7 . . ?
C3 C4 H4A 99.1 . . ?
N2 C4 H4B 69.5 4_565 . ?
N2 C4 H4B 111.1 . . ?
C3 C4 H4B 107.3 . . ?
H4A C4 H4B 107.8 . . ?
N3 C5 C6 148.1(8) . . ?
N3 C5 C6 148.1(8) . 4_565 ?
C6 C5 C6 63.6(15) . 4_565 ?
N3 C5 H5D 102.5 . . ?
C6 C5 H5D 108.8 . . ?
C6 C5 H5D 47.8 4_565 . ?
N3 C5 H5E 91.2 . . ?
C6 C5 H5E 87.0 . . ?
C6 C5 H5E 87.0 4_565 . ?
H5D C5 H5E 104.3 . . ?
C7 C6 C5 115.6(14) . . ?
C7 C6 C6 57.9(7) . 4_565 ?
C5 C6 C6 58.2(8) . 4_565 ?
C7 C6 H6D 94.1 . . ?
C5 C6 H6D 95.2 . . ?
C6 C6 H6D 92.1 4_565 . ?
C7 C6 H6E 118.7 . . ?
C5 C6 H6E 118.4 . . ?
C6 C6 H6E 160.5 4_565 . ?
H6D C6 H6E 107.5 . . ?
C6 C7 C6 64.2(15) 4_565 . ?
C6 C7 C8 143.7(9) 4_565 . ?
C6 C7 C8 143.7(9) . . ?
C6 C7 H7A 108.9 4_565 . ?
C6 C7 H7A 89.4 . . ?
C8 C7 H7A 96.4 . . ?
C6 C7 H7B 44.4 4_565 . ?
C6 C7 H7B 108.4 . . ?
C8 C7 H7B 104.5 . . ?
H7A C7 H7B 105.6 . . ?
C7 C8 N4 141.0(7) . . ?
C7 C8 N4 141.0(7) . 4_565 ?
N4 C8 N4 75.7(12) . 4_565 ?
C7 C8 H8A 108.8 . . ?
N4 C8 H8A 100.1 . . ?
N4 C8 H8A 62.6 4_565 . ?
C7 C8 H8B 95.2 . . ?
N4 C8 H8B 102.3 . . ?
N4 C8 H8B 55.7 4_565 . ?
H8A C8 H8B 104.7 . . ?
C10 C9 N5 131.6(18) . . ?
C10 C9 H9A 102.3 . . ?
N5 C9 H9A 105.5 . . ?
C9 C10 C11 131.9(10) . 4_575 ?
C9 C10 C11 131.9(10) . . ?
C11 C10 C11 54.6(18) 4_575 . ?
C9 C10 H10A 107.1 . . ?
C11 C10 H10A 53.4 4_575 . ?
C11 C10 H10A 106.1 . . ?
C9 C10 H10B 94.6 . . ?
C11 C10 H10B 131.6 4_575 . ?
C11 C10 H10B 107.8 . . ?
H10A C10 H10B 107.0 . . ?
C11 C11 C10 62.7(9) 4_575 . ?
C11 C11 C12 63.1(9) 4_575 . ?
C10 C11 C12 113.7(14) . . ?
C11 C11 H11A 157.3 4_575 . ?
C10 C11 H11A 108.2 . . ?
C12 C11 H11A 107.2 . . ?
C11 C11 H11B 94.9 4_575 . ?
C10 C11 H11B 108.4 . . ?
C12 C11 H11B 111.3 . . ?
H11A C11 H11B 107.8 . . ?
N6 C12 C11 109.7(13) . . ?
N6 C12 C11 109.7(13) . 4_575 ?
C11 C12 C11 53.8(18) . 4_575 ?
N6 C12 H12A 120.6 . . ?
C11 C12 H12A 106.3 . . ?
C11 C12 H12A 129.7 4_575 . ?
N6 C12 H12B 106.7 . . ?
C11 C12 H12B 105.7 . . ?
C11 C12 H12B 53.6 4_575 . ?
H12A C12 H12B 106.9 . . ?
Bi1 I2 Bi1 179.999(18) . 3_766 ?
C1 N1 H1A 120.3 . . ?
C1 N1 H1B 103.8 . . ?
H1A N1 H1B 109.5 . . ?
N2 N2 C4 67.7(15) 4_565 . ?
N2 N2 H2A 88.6 4_565 . ?
C4 N2 H2A 102.7 . . ?
N2 N2 H2B 161.2 4_565 . ?
C4 N2 H2B 111.4 . . ?
H2A N2 H2B 109.5 . . ?
N2 N2 H2C 55.2 4_565 . ?
C4 N2 H2C 112.2 . . ?
H2A N2 H2C 108.8 . . ?
H2B N2 H2C 111.7 . . ?
C5 N3 H3C 117.8 . . ?
C5 N3 H3D 110.8 . . ?
H3C N3 H3D 109.5 . . ?
C5 N3 H3E 99.3 . . ?
H3C N3 H3E 109.5 . . ?
H3D N3 H3E 109.5 . . ?
C8 N4 N4 52.1(6) . 4_565 ?
C8 N4 H4C 135.3 . . ?
N4 N4 H4C 102.3 4_565 . ?
C8 N4 H4D 102.3 . . ?
N4 N4 H4D 148.2 4_565 . ?
H4C N4 H4D 109.5 . . ?
C8 N4 H4E 87.7 . . ?
N4 N4 H4E 57.4 4_565 . ?
H4C N4 H4E 109.5 . . ?
H4D N4 H4E 109.5 . . ?
C9 N5 H5A 117.8 . . ?
C9 N5 H5B 105.2 . . ?
H5A N5 H5B 109.5 . . ?
C12 N6 H6A 96.9 . . ?
C12 N6 H6B 108.1 . . ?
H6A N6 H6B 109.5 . . ?
C12 N6 H6C 122.4 . . ?
H6A N6 H6C 109.5 . . ?
H6B N6 H6C 109.5 . . ?

loop_
_geom_bond_atom_site_label_1
_geom_bond_atom_site_label_2
_geom_bond_distance
_geom_bond_site_symmetry_2
_geom_bond_publ_flag
I8' I8 0.549(4) . ?
I8' Bi2 3.216(3) . ?
I8' Bi3 3.295(3) . ?
I8 Bi3 3.206(3) . ?
I8 Bi2 3.282(3) . ?
Bi1 I4 2.9395(14) 4_565 ?
Bi1 I4 2.9395(14) . ?
Bi1 I3 3.0007(19) . ?
Bi1 I1 3.170(2) . ?
Bi1 I2 3.2710(11) . ?
Bi1 I2 3.2710(11) 2_746 ?
Bi2 I6 2.9337(15) . ?
Bi2 I6 2.9337(15) 4_575 ?
Bi2 I5 3.030(2) . ?
Bi2 I7 3.118(2) . ?
Bi2 I8' 3.216(3) 4_575 ?
Bi2 I8 3.282(3) 4_575 ?
Bi3 I10 2.9381(15) 4_585 ?
Bi3 I10 2.9381(15) . ?
Bi3 I9 3.010(2) . ?
Bi3 I11 3.155(2) . ?
Bi3 I8 3.206(3) 4_585 ?
Bi3 I8' 3.295(3) 4_585 ?
C1 N1 1.383(15) . ?
C1 C2 1.397(15) 4_565 ?
C1 C2 1.397(15) . ?
C1 H1D 0.9600 . ?
C2 C2 1.24(4) 4_565 ?
C2 C3 1.397(15) . ?
C2 H2D 0.9600 . ?
C2 H2E 0.9598 . ?
C3 C2 1.397(15) 4_565 ?
C3 C4 1.399(16) . ?
C3 H3A 0.9599 . ?
C4 N2 1.388(16) 4_565 ?
C4 N2 1.388(16) . ?
C4 H4A 0.9600 . ?
C4 H4B 0.9600 . ?
C5 N3 1.381(16) . ?
C5 C6 1.393(16) . ?
C5 C6 1.393(16) 4_565 ?
C5 H5D 0.9600 . ?
C5 H5E 0.9600 . ?
C6 C7 1.382(15) . ?
C6 C6 1.47(4) 4_565 ?
C6 H6D 0.9601 . ?
C6 H6E 0.9600 . ?
C7 C6 1.382(15) 4_565 ?
C7 C8 1.398(11) . ?
C7 H7A 0.9601 . ?
C7 H7B 0.9600 . ?
C8 N4 1.404(8) . ?
C8 N4 1.404(8) 4_565 ?
C8 H8A 0.9600 . ?
C8 H8B 0.9600 . ?
C9 C10 1.383(14) . ?
C9 N5 1.399(16) . ?
C9 H9A 0.9599 . ?
C10 C11 1.392(16) 4_575 ?
C10 C11 1.392(16) . ?
C10 H10A 0.9600 . ?
C10 H10B 0.9600 . ?
C11 C11 1.28(4) 4_575 ?
C11 C12 1.411(16) . ?
C11 H11A 0.9600 . ?
C11 H11B 0.9600 . ?
C12 N6 1.388(16) . ?
C12 C11 1.411(16) 4_575 ?
C12 H12A 0.9600 . ?
C12 H12B 0.9600 . ?
I2 Bi1 3.2711(11) 3_766 ?
N1 H1A 0.8998 . ?
N1 H1B 0.9000 . ?
N2 N2 1.05(7) 4_565 ?
N2 H2A 0.9000 . ?
N2 H2B 0.9000 . ?
N2 H2C 0.9248 . ?
N3 H3C 0.8999 . ?
N3 H3D 0.9000 . ?
N3 H3E 0.8999 . ?
N4 N4 1.72(3) 4_565 ?
N4 H4C 0.9001 . ?
N4 H4D 0.9000 . ?
N4 H4E 0.9000 . ?
N5 H5A 0.9002 . ?
N5 H5B 0.9000 . ?
N6 H6A 0.9001 . ?
N6 H6B 0.9000 . ?
N6 H6C 0.9000 . ?

loop_
_geom_torsion_atom_site_label_1
_geom_torsion_atom_site_label_2
_geom_torsion_atom_site_label_3
_geom_torsion_atom_site_label_4
_geom_torsion
_geom_torsion_site_symmetry_1
_geom_torsion_site_symmetry_2
_geom_torsion_site_symmetry_3
_geom_torsion_site_symmetry_4
_geom_torsion_publ_flag
Bi2 I8' I8 Bi3 172.80(7) . . . . ?
Bi3 I8' I8 Bi2 -172.80(7) . . . . ?
N1 C1 C2 C2 -103.7(11) . . . 4_565 ?
N1 C1 C2 C3 -148.3(14) . . . . ?
C2 C1 C2 C3 -44.6(19) 4_565 . . . ?
C1 C2 C3 C2 45(2) . . . 4_565 ?
C2 C2 C3 C4 105.6(13) 4_565 . . . ?
C1 C2 C3 C4 150.2(13) . . . . ?
C2 C3 C4 N2 -124(2) 4_565 . . 4_565 ?
C2 C3 C4 N2 175(2) . . . 4_565 ?
C2 C3 C4 N2 -175(2) 4_565 . . . ?
C2 C3 C4 N2 124(2) . . . . ?
N3 C5 C6 C7 -168(2) . . . . ?
C6 C5 C6 C7 8(2) 4_565 . . . ?
N3 C5 C6 C6 -176(3) . . . 4_565 ?
C5 C6 C7 C6 -8(2) . . . 4_565 ?
C5 C6 C7 C8 -156.5(13) . . . . ?
C6 C6 C7 C8 -149(2) 4_565 . . . ?
C6 C7 C8 N4 -141.2(18) 4_565 . . . ?
C6 C7 C8 N4 -14(3) . . . . ?
C6 C7 C8 N4 14(3) 4_565 . . 4_565 ?
C6 C7 C8 N4 141.2(18) . . . 4_565 ?
N5 C9 C10 C11 142.0(14) . . . 4_575 ?
N5 C9 C10 C11 -142.0(14) . . . . ?
C9 C10 C11 C11 -117.6(14) . . . 4_575 ?
C9 C10 C11 C12 -156.0(10) . . . . ?
C11 C10 C11 C12 -38.5(17) 4_575 . . . ?
C11 C11 C12 N6 -100.4(8) 4_575 . . . ?
C10 C11 C12 N6 -62.1(18) . . . . ?
C10 C11 C12 C11 38.3(17) . . . 4_575 ?
C3 C4 N2 N2 101.9(13) . . . 4_565 ?
C7 C8 N4 N4 164(2) . . . 4_565 ?
